data_7048662
loop_
_publ_author_name
'Sampford, Katharine R.'
'Carden, Jamie L.'
'Kidner, Edward B.'
'Berry, Abigail'
'Cavell, Kingsley J.'
'Murphy, Damien M.'
'Kariuki, Benson M.'
'Newman, Paul D.'

_publ_section_title
;
 Twisting the arm: structural constraints in bicyclic expanded-ring
 N-heterocyclic carbenes.
;
_journal_issue 5
_journal_name_full 'Dalton transactions (Cambridge, England : 2003)'
_journal_page_first 1850
_journal_page_last 1858
_journal_paper_doi 10.1039/c8dt04462g
_journal_volume 48
_journal_year 2019
_chemical_formula_sum 'C19 H22 Au Cl N2'
_chemical_formula_weight 510.80
_space_group_crystal_system monoclinic
_space_group_IT_number 14
_space_group_name_Hall '-P 2yab'
_space_group_name_H-M_alt 'P 1 21/a 1'
_symmetry_space_group_name_Hall '-P 2yab'
_symmetry_space_group_name_H-M 'P 1 21/a 1'
_atom_sites_solution_hydrogens geom
_audit_creation_method SHELXL-2018/1
_audit_update_record
;
2018-12-10 deposited with the CCDC.
2018-12-11 downloaded from the CCDC.
;
_cell_angle_alpha 90
_cell_angle_beta 97.495(6)
_cell_angle_gamma 90
_cell_formula_units_Z 4
_cell_length_a 14.6513(13)
_cell_length_b 7.8132(8)
_cell_length_c 16.1820(13)
_cell_measurement_reflns_used 4074
_cell_measurement_temperature 150(2)
_cell_measurement_theta_max 27.485
_cell_measurement_theta_min 0.998
_cell_volume 1836.6(3)
_computing_cell_refinement 'HKL Scalepack (Otwinowski & Minor 1997)'
_computing_data_collection 'Collect (Bruker AXS BV, 1997-2004)'
_computing_data_reduction 'HKL Denzo and Scalepack (Otwinowski & Minor 1997)'
_computing_molecular_graphics ORTEP-3
_computing_publication_material WinGX
_computing_structure_refinement 'SHELXL-2018/1 (Sheldrick, 2018)'
_computing_structure_solution SHELS
_diffrn_ambient_temperature 150(2)
_diffrn_measured_fraction_theta_full 0.999
_diffrn_measured_fraction_theta_max 0.993
_diffrn_measurement_device_type KappaCCD
_diffrn_measurement_method CCD
_diffrn_radiation_type MoK\a
_diffrn_radiation_wavelength 0.71073
_diffrn_reflns_av_R_equivalents 0.0772
_diffrn_reflns_av_unetI/netI 0.1001
_diffrn_reflns_Laue_measured_fraction_full 0.999
_diffrn_reflns_Laue_measured_fraction_max 0.993
_diffrn_reflns_limit_h_max 18
_diffrn_reflns_limit_h_min -18
_diffrn_reflns_limit_k_max 9
_diffrn_reflns_limit_k_min -10
_diffrn_reflns_limit_l_max 20
_diffrn_reflns_limit_l_min -20
_diffrn_reflns_number 6911
_diffrn_reflns_point_group_measured_fraction_full 0.999
_diffrn_reflns_point_group_measured_fraction_max 0.993
_diffrn_reflns_theta_full 25.242
_diffrn_reflns_theta_max 27.399
_diffrn_reflns_theta_min 1.269
_exptl_absorpt_coefficient_mu 8.156
_exptl_absorpt_correction_T_max 0.5615
_exptl_absorpt_correction_T_min 0.5615
_exptl_absorpt_correction_type empirical
_exptl_absorpt_process_details 'HKL Denzo and Scalepack (Otwinowski & Minor 1997)'
_exptl_crystal_colour colourless
_exptl_crystal_density_diffrn 1.847
_exptl_crystal_description block
_exptl_crystal_F_000 984
_exptl_crystal_size_max 0.080
_exptl_crystal_size_mid 0.080
_exptl_crystal_size_min 0.080
_refine_diff_density_max 1.237
_refine_diff_density_min -0.954
_refine_diff_density_rms 0.187
_refine_ls_extinction_method none
_refine_ls_goodness_of_fit_ref 1.156
_refine_ls_hydrogen_treatment constr
_refine_ls_matrix_type full
_refine_ls_number_parameters 263
_refine_ls_number_reflns 4138
_refine_ls_number_restraints 322
_refine_ls_restrained_S_all 1.114
_refine_ls_R_factor_all 0.1304
_refine_ls_R_factor_gt 0.0766
_refine_ls_shift/su_max 0.001
_refine_ls_shift/su_mean 0.000
_refine_ls_structure_factor_coef Fsqd
_refine_ls_weighting_details 'w=1/[\s^2^(Fo^2^)+(0.0129P)^2^+20.6660P] where P=(Fo^2^+2Fc^2^)/3'
_refine_ls_weighting_scheme calc
_refine_ls_wR_factor_gt 0.1104
_refine_ls_wR_factor_ref 0.1225
_reflns_Friedel_coverage 0.000
_reflns_number_gt 2767
_reflns_number_total 4138
_reflns_threshold_expression 'I > 2\s(I)'
_cod_data_source_file c8dt04462g2.cif
_cod_data_source_block kjc1225
_cod_depositor_comments 'Adding full bibliography for 7048655--7048669.cif.'
_cod_original_sg_number P21/a
_cod_database_code 7048662
_shelx_shelxl_version_number 2018/1
_shelx_space_group_comment
;
The symmetry employed for this shelxl refinement is uniquely defined
by the following loop, which should always be used as a source of
symmetry information in preference to the above space-group names.
They are only intended as comments.
;
_shelx_estimated_absorpt_t_min 0.561
_shelx_estimated_absorpt_t_max 0.561

loop_
_space_group_symop_operation_xyz
'x, y, z'
'-x+1/2, y+1/2, -z'
'-x, -y, -z'
'x-1/2, -y-1/2, z'

loop_
_atom_site_label
_atom_site_type_symbol
_atom_site_fract_x
_atom_site_fract_y
_atom_site_fract_z
_atom_site_U_iso_or_equiv
_atom_site_adp_type
_atom_site_occupancy
_atom_site_site_symmetry_order
_atom_site_calc_flag
_atom_site_refinement_flags_posn
_atom_site_refinement_flags_adp
_atom_site_refinement_flags_occupancy
_atom_site_disorder_assembly
_atom_site_disorder_group
C1 C 0.8992(7) 0.2370(14) 0.7503(6) 0.034(3) Uani 1 1 d . . . . .
C2 C 0.8135(8) 0.0183(17) 0.6572(7) 0.050(3) Uani 1 1 d . . . . .
H2A H 0.804480 0.002211 0.595981 0.060 Uiso 1 1 calc R U . . .
H2B H 0.755715 0.065500 0.673526 0.060 Uiso 1 1 calc R U . . .
C3 C 0.8332(10) -0.153(2) 0.6991(7) 0.063(4) Uani 1 1 d . . . . .
H3A H 0.881879 -0.213170 0.673530 0.076 Uiso 1 1 calc R U . . .
H3B H 0.776987 -0.224511 0.691776 0.076 Uiso 1 1 calc R U . . .
C4 C 0.8647(10) -0.1241(17) 0.7923(7) 0.060(4) Uani 1 1 d . . . . .
H4A H 0.855847 -0.231316 0.822861 0.073 Uiso 1 1 calc R U . . .
H4B H 0.931307 -0.097252 0.800305 0.073 Uiso 1 1 calc R U . . .
C5 C 0.8135(10) 0.0186(16) 0.8290(8) 0.062(4) Uani 1 1 d . . . . .
H5A H 0.747812 0.014386 0.804931 0.074 Uiso 1 1 calc R U . . .
H5B H 0.816920 0.001531 0.889906 0.074 Uiso 1 1 calc R U . . .
C6 C 0.9587(8) 0.1605(17) 0.6241(7) 0.047(3) Uani 1 1 d . . . . .
C7 C 0.9389(9) 0.2514(17) 0.5515(8) 0.054(4) Uani 1 1 d . . . . .
C8 C 1.0110(10) 0.2651(19) 0.5001(8) 0.061(4) Uani 1 1 d . . . . .
H8 H 1.000063 0.322900 0.448155 0.074 Uiso 1 1 calc R U . . .
C9 C 1.0938(10) 0.197(2) 0.5250(8) 0.060(4) Uani 1 1 d . . . . .
H9 H 1.141780 0.212793 0.491490 0.072 Uiso 1 1 calc R U . . .
C10 C 1.1119(10) 0.1028(19) 0.5984(9) 0.068(4) Uani 1 1 d . . . . .
H10 H 1.170440 0.050697 0.612671 0.082 Uiso 1 1 calc R U . . .
C11 C 1.0467(8) 0.0858(18) 0.6491(8) 0.052(3) Uani 1 1 d . . . . .
H11 H 1.059018 0.025479 0.700367 0.062 Uiso 1 1 calc R U . . .
C12 C 0.8495(10) 0.330(2) 0.5259(9) 0.086(5) Uani 1 1 d . . . . .
H12A H 0.802375 0.240516 0.516343 0.129 Uiso 1 1 calc R U . . .
H12B H 0.851518 0.394899 0.474419 0.129 Uiso 1 1 calc R U . . .
H12C H 0.834365 0.407207 0.569902 0.129 Uiso 1 1 calc R U . . .
C13 C 0.8306(9) 0.3257(16) 0.8686(7) 0.045(3) Uani 0.625(10) 1 d DG U P A 1
C14 C 0.8851(8) 0.3317(16) 0.9456(7) 0.047(3) Uani 0.625(10) 1 d DG U P A 1
C15 C 0.8699(8) 0.4574(17) 1.0030(6) 0.046(3) Uani 0.625(10) 1 d DG U P A 1
H15 H 0.907093 0.461493 1.055634 0.056 Uiso 0.625(10) 1 calc R U P A 1
C16 C 0.8002(9) 0.5770(15) 0.9835(7) 0.047(3) Uani 0.625(10) 1 d DG U P A 1
H16 H 0.789780 0.662909 1.022728 0.056 Uiso 0.625(10) 1 calc R U P A 1
C17 C 0.7457(8) 0.5710(15) 0.9065(7) 0.050(3) Uani 0.625(10) 1 d DG U P A 1
H17 H 0.698075 0.652757 0.893113 0.059 Uiso 0.625(10) 1 calc R U P A 1
C18 C 0.7609(8) 0.4453(18) 0.8490(6) 0.047(3) Uani 0.625(10) 1 d DG U P A 1
H18 H 0.723683 0.441188 0.796403 0.056 Uiso 0.625(10) 1 calc R U P A 1
C19 C 0.9631(13) 0.202(3) 0.9675(12) 0.057(5) Uani 0.625(10) 1 d D U P A 1
H19A H 0.989652 0.217149 1.025795 0.085 Uiso 0.625(10) 1 calc R U P A 1
H19B H 1.010831 0.220446 0.931259 0.085 Uiso 0.625(10) 1 calc R U P A 1
H19C H 0.938613 0.085645 0.959355 0.085 Uiso 0.625(10) 1 calc R U P A 1
C13A C 0.8585(18) 0.296(3) 0.8877(12) 0.045(3) Uani 0.375(10) 1 d D U P A 2
C14A C 0.7887(16) 0.417(3) 0.8846(12) 0.047(3) Uani 0.375(10) 1 d D U P A 2
C15A C 0.7832(17) 0.524(3) 0.9522(13) 0.047(3) Uani 0.375(10) 1 d D U P A 2
H15A H 0.734255 0.604501 0.950945 0.056 Uiso 0.375(10) 1 calc R U P A 2
C16A C 0.8497(18) 0.514(4) 1.0213(13) 0.047(3) Uani 0.375(10) 1 d D U P A 2
H16A H 0.846930 0.590148 1.066846 0.056 Uiso 0.375(10) 1 calc R U P A 2
C17A C 0.9203(17) 0.395(3) 1.0248(12) 0.049(3) Uani 0.375(10) 1 d D U P A 2
H17A H 0.965893 0.389325 1.072210 0.058 Uiso 0.375(10) 1 calc R U P A 2
C18A C 0.9236(17) 0.283(4) 0.9582(13) 0.046(3) Uani 0.375(10) 1 d D U P A 2
H18A H 0.970376 0.198657 0.960923 0.056 Uiso 0.375(10) 1 calc R U P A 2
C19A C 0.717(2) 0.432(5) 0.8072(16) 0.058(6) Uani 0.375(10) 1 d D U P A 2
H19D H 0.748422 0.447637 0.757857 0.087 Uiso 0.375(10) 1 calc R U P A 2
H19E H 0.677023 0.530013 0.813382 0.087 Uiso 0.375(10) 1 calc R U P A 2
H19F H 0.680018 0.326989 0.800932 0.087 Uiso 0.375(10) 1 calc R U P A 2
N1 N 0.8892(6) 0.1419(13) 0.6800(5) 0.043(2) Uani 1 1 d . . . . .
N2 N 0.8518(7) 0.1896(16) 0.8124(6) 0.057(3) Uani 1 1 d D . . . .
Cl1 Cl 1.0837(2) 0.6617(5) 0.7539(2) 0.0569(9) Uani 1 1 d . . . . .
Au1 Au 0.98297(3) 0.43886(7) 0.75573(3) 0.04137(16) Uani 1 1 d . . . . .

loop_
_atom_site_aniso_label
_atom_site_aniso_U_11
_atom_site_aniso_U_22
_atom_site_aniso_U_33
_atom_site_aniso_U_23
_atom_site_aniso_U_13
_atom_site_aniso_U_12
C1 0.031(6) 0.033(7) 0.038(6) -0.016(5) 0.006(5) -0.004(5)
C2 0.051(8) 0.055(9) 0.045(7) -0.021(7) 0.011(6) -0.008(6)
C3 0.081(10) 0.061(10) 0.053(8) -0.013(8) 0.035(7) -0.005(8)
C4 0.097(11) 0.041(8) 0.051(8) 0.000(6) 0.040(8) -0.014(8)
C5 0.092(10) 0.040(9) 0.063(8) -0.025(7) 0.045(8) -0.034(8)
C6 0.058(8) 0.051(9) 0.032(6) -0.016(6) 0.006(6) -0.021(7)
C7 0.068(9) 0.046(9) 0.044(7) -0.003(6) -0.008(7) 0.002(7)
C8 0.072(10) 0.067(11) 0.050(7) -0.018(7) 0.026(7) -0.016(8)
C9 0.061(9) 0.070(11) 0.052(8) -0.018(8) 0.024(7) -0.012(8)
C10 0.074(10) 0.053(10) 0.076(10) 0.002(8) 0.007(8) 0.013(8)
C11 0.047(7) 0.063(10) 0.051(7) -0.004(7) 0.031(6) -0.008(7)
C12 0.065(10) 0.105(15) 0.083(11) 0.023(11) -0.006(8) 0.005(10)
C13 0.046(5) 0.048(5) 0.044(5) -0.001(4) 0.016(4) -0.001(4)
C14 0.047(4) 0.048(4) 0.047(4) -0.004(4) 0.015(4) -0.003(4)
C15 0.048(5) 0.048(5) 0.045(4) -0.004(4) 0.016(4) -0.004(4)
C16 0.049(5) 0.051(5) 0.045(5) -0.003(5) 0.019(4) -0.004(5)
C17 0.050(5) 0.051(5) 0.050(5) 0.000(5) 0.015(4) 0.000(5)
C18 0.047(5) 0.049(5) 0.047(5) -0.001(4) 0.013(4) -0.001(4)
C19 0.059(9) 0.058(9) 0.053(8) -0.006(8) 0.006(7) -0.005(8)
C13A 0.045(5) 0.048(5) 0.045(5) -0.001(5) 0.014(5) -0.001(5)
C14A 0.048(5) 0.048(5) 0.047(5) -0.001(4) 0.014(4) -0.002(4)
C15A 0.048(5) 0.049(5) 0.047(5) -0.002(4) 0.015(4) -0.003(4)
C16A 0.047(5) 0.049(5) 0.047(5) -0.004(5) 0.016(5) -0.003(5)
C17A 0.049(5) 0.051(5) 0.048(5) -0.005(5) 0.013(5) -0.003(5)
C18A 0.047(5) 0.048(5) 0.047(5) -0.003(5) 0.015(5) -0.002(5)
C19A 0.059(10) 0.054(10) 0.062(10) 0.006(10) 0.008(9) 0.005(10)
N1 0.044(6) 0.050(7) 0.036(5) -0.010(5) 0.013(5) -0.013(5)
N2 0.066(7) 0.060(8) 0.054(6) -0.015(6) 0.035(6) -0.016(6)
Cl1 0.0512(19) 0.048(2) 0.071(2) 0.0040(18) 0.0058(16) -0.0145(16)
Au1 0.0411(3) 0.0474(3) 0.0373(2) -0.0036(3) 0.01126(17) -0.0065(3)

loop_
_atom_type_symbol
_atom_type_description
_atom_type_scat_dispersion_real
_atom_type_scat_dispersion_imag
_atom_type_scat_source
C C 0.0033 0.0016 'International Tables Vol C Tables 4.2.6.8 and 6.1.1.4'
H H 0.0000 0.0000 'International Tables Vol C Tables 4.2.6.8 and 6.1.1.4'
N N 0.0061 0.0033 'International Tables Vol C Tables 4.2.6.8 and 6.1.1.4'
Cl Cl 0.1484 0.1585 'International Tables Vol C Tables 4.2.6.8 and 6.1.1.4'
Au Au -2.0133 8.8022 'International Tables Vol C Tables 4.2.6.8 and 6.1.1.4'

loop_
_geom_angle_atom_site_label_1
_geom_angle_atom_site_label_2
_geom_angle_atom_site_label_3
_geom_angle
N2 C1 N1 117.9(10)
N2 C1 Au1 124.0(8)
N1 C1 Au1 118.1(8)
N1 C2 C3 111.9(11)
N1 C2 H2A 109.2
C3 C2 H2A 109.2
N1 C2 H2B 109.2
C3 C2 H2B 109.2
H2A C2 H2B 107.9
C2 C3 C4 109.1(11)
C2 C3 H3A 109.9
C4 C3 H3A 109.9
C2 C3 H3B 109.9
C4 C3 H3B 109.9
H3A C3 H3B 108.3
C5 C4 C3 113.2(12)
C5 C4 H4A 108.9
C3 C4 H4A 108.9
C5 C4 H4B 108.9
C3 C4 H4B 108.9
H4A C4 H4B 107.8
N2 C5 C4 112.0(10)
N2 C5 H5A 109.2
C4 C5 H5A 109.2
N2 C5 H5B 109.2
C4 C5 H5B 109.2
H5A C5 H5B 107.9
C7 C6 C11 122.5(12)
C7 C6 N1 119.8(12)
C11 C6 N1 117.6(11)
C6 C7 C8 116.6(13)
C6 C7 C12 122.9(13)
C8 C7 C12 120.6(13)
C9 C8 C7 120.3(14)
C9 C8 H8 119.9
C7 C8 H8 119.8
C8 C9 C10 122.1(13)
C8 C9 H9 119.0
C10 C9 H9 119.0
C11 C10 C9 120.1(14)
C11 C10 H10 119.9
C9 C10 H10 119.9
C10 C11 C6 118.3(13)
C10 C11 H11 120.9
C6 C11 H11 120.9
C7 C12 H12A 109.5
C7 C12 H12B 109.5
H12A C12 H12B 109.5
C7 C12 H12C 109.5
H12A C12 H12C 109.5
H12B C12 H12C 109.5
C14 C13 C18 120.0
C14 C13 N2 116.1(9)
C18 C13 N2 123.9(9)
C13 C14 C15 120.0
C13 C14 C19 120.5(9)
C15 C14 C19 119.5(9)
C16 C15 C14 120.0
C16 C15 H15 120.0
C14 C15 H15 120.0
C15 C16 C17 120.0
C15 C16 H16 120.0
C17 C16 H16 120.0
C18 C17 C16 120.0
C18 C17 H17 120.0
C16 C17 H17 120.0
C17 C18 C13 120.0
C17 C18 H18 120.0
C13 C18 H18 120.0
C14 C19 H19A 109.5
C14 C19 H19B 109.5
H19A C19 H19B 109.5
C14 C19 H19C 109.5
H19A C19 H19C 109.5
H19B C19 H19C 109.5
C14A C13A C18A 119.8(10)
C14A C13A N2 112.7(13)
C18A C13A N2 127.4(14)
C13A C14A C15A 120.2(10)
C13A C14A C19A 120.3(13)
C15A C14A C19A 119.5(13)
C16A C15A C14A 119.6(11)
C16A C15A H15A 120.2
C14A C15A H15A 120.2
C15A C16A C17A 120.8(12)
C15A C16A H16A 119.6
C17A C16A H16A 119.6
C16A C17A C18A 119.3(12)
C16A C17A H17A 120.3
C18A C17A H17A 120.3
C17A C18A C13A 120.2(11)
C17A C18A H18A 119.9
C13A C18A H18A 119.9
C14A C19A H19D 109.5
C14A C19A H19E 109.5
H19D C19A H19E 109.5
C14A C19A H19F 109.5
H19D C19A H19F 109.5
H19E C19A H19F 109.5
C1 N1 C6 117.4(9)
C1 N1 C2 124.3(9)
C6 N1 C2 118.2(9)
C1 N2 C13 115.9(11)
C1 N2 C13A 118.7(17)
C1 N2 C5 128.7(10)
C13 N2 C5 115.3(10)
C13A N2 C5 110.1(16)
C1 Au1 Cl1 175.8(3)

loop_
_geom_bond_atom_site_label_1
_geom_bond_atom_site_label_2
_geom_bond_distance
C1 N2 1.346(13)
C1 N1 1.351(13)
C1 Au1 1.993(11)
C2 N1 1.481(14)
C2 C3 1.510(18)
C2 H2A 0.9900
C2 H2B 0.9900
C3 C4 1.535(17)
C3 H3A 0.9900
C3 H3B 0.9900
C4 C5 1.508(17)
C4 H4A 0.9900
C4 H4B 0.9900
C5 N2 1.487(16)
C5 H5A 0.9900
C5 H5B 0.9900
C6 C7 1.371(16)
C6 C11 1.425(17)
C6 N1 1.454(14)
C7 C8 1.431(18)
C7 C12 1.458(18)
C8 C9 1.339(19)
C8 H8 0.9500
C9 C10 1.391(18)
C9 H9 0.9500
C10 C11 1.345(17)
C10 H10 0.9500
C11 H11 0.9500
C12 H12A 0.9800
C12 H12B 0.9800
C12 H12C 0.9800
C13 C14 1.3900
C13 C18 1.3900
C13 N2 1.458(13)
C14 C15 1.3900
C14 C19 1.534(19)
C15 C16 1.3900
C15 H15 0.9500
C16 C17 1.3900
C16 H16 0.9500
C17 C18 1.3900
C17 H17 0.9500
C18 H18 0.9500
C19 H19A 0.9800
C19 H19B 0.9800
C19 H19C 0.9800
C13A C14A 1.389(9)
C13A C18A 1.393(9)
C13A N2 1.465(14)
C14A C15A 1.390(9)
C14A C19A 1.53(2)
C15A C16A 1.386(9)
C15A H15A 0.9500
C16A C17A 1.389(9)
C16A H16A 0.9500
C17A C18A 1.391(9)
C17A H17A 0.9500
C18A H18A 0.9500
C19A H19D 0.9800
C19A H19E 0.9800
C19A H19F 0.9800
Cl1 Au1 2.285(3)
